data_7000208
loop_
_publ_author_name
'Schofield, A. Daniel'
'Barros, Mariana Luna'
'Cushion, Michael G.'
'Schwarz, Andrew D.'
'Mountford, Philip'

_publ_section_title
;
 Sodium, magnesium and zinc complexes of mono(phenolate)
 heteroscorpionate ligands
;
_journal_issue 1
_journal_name_full 'Dalton Transactions'
_journal_page_first 85
_journal_page_last 96
_journal_paper_doi 10.1039/b813116c
_journal_year 2009
_chemical_formula_moiety 'C31 H53 N5 O1 Si2 Zn1, 0.35(C7H8)'
_chemical_formula_sum 'C33.45 H55.8 N5 O Si2 Zn'
_chemical_formula_weight 665.60
_chemical_name_common Zn((Me2pz)2C(C6H2(tBu)2O)(N(SiMe3)2).0.35(C7H8)
_chemical_name_systematic
;
Zn{(Me2pz)2C(C6H2(tBu)2O}{N(SiMe3)2}.0.35(C7H8)
;
_space_group_IT_number 2
_symmetry_cell_setting triclinic
_symmetry_space_group_name_Hall '-P 1'
_symmetry_space_group_name_H-M 'P -1'
_atom_sites_solution_hydrogens geom
_atom_sites_solution_primary direct
_atom_sites_solution_secondary difmap
_cell_angle_alpha 105.2600(8)
_cell_angle_beta 104.7969(8)
_cell_angle_gamma 94.9221(8)
_cell_formula_units_Z 2
_cell_length_a 11.6068(2)
_cell_length_b 12.6722(2)
_cell_length_c 14.2523(3)
_cell_measurement_reflns_used 8420
_cell_measurement_temperature 150
_cell_measurement_theta_max 27
_cell_measurement_theta_min 5
_cell_volume 1928.81(6)
_computing_cell_refinement 'DENZO/SCALEPACK (Otwinowski & Minor, 1997)'
_computing_data_collection 'COLLECT (Nonius, 1997-2001).'
_computing_data_reduction 'DENZO/SCALEPACK (Otwinowski & Minor, 1997)'
_computing_molecular_graphics 'CAMERON (Watkin et al., 1996)'
_computing_publication_material 'CRYSTALS (Betteridge et al., 2003)'
_computing_structure_refinement 'CRYSTALS (Betteridge et al., 2003)'
_computing_structure_solution 'SIR92 (Altomare et al., 1994)'
_diffrn_ambient_temperature 150
_diffrn_measured_fraction_theta_full 0.992
_diffrn_measured_fraction_theta_max 0.987
_diffrn_measurement_device_type 'Nonius KappaCCD'
_diffrn_measurement_method \w
_diffrn_radiation_monochromator graphite
_diffrn_radiation_type 'Mo K\a'
_diffrn_radiation_wavelength 0.71073
_diffrn_reflns_av_R_equivalents 0.031
_diffrn_reflns_limit_h_max 14
_diffrn_reflns_limit_h_min -15
_diffrn_reflns_limit_k_max 16
_diffrn_reflns_limit_k_min -16
_diffrn_reflns_limit_l_max 18
_diffrn_reflns_limit_l_min -18
_diffrn_reflns_number 15008
_diffrn_reflns_theta_full 26.702
_diffrn_reflns_theta_max 27.528
_diffrn_reflns_theta_min 5.101
_diffrn_standards_number 0
_exptl_absorpt_coefficient_mu 0.729
_exptl_absorpt_correction_T_max 0.96
_exptl_absorpt_correction_T_min 0.93
_exptl_absorpt_correction_type multi-scan
_exptl_absorpt_process_details 'DENZO/SCALEPACK (Otwinowski & Minor, 1997)'
_exptl_crystal_colour colourless
_exptl_crystal_density_diffrn 1.146
_exptl_crystal_description plate
_exptl_crystal_F_000 715.000
_exptl_crystal_size_max 0.10
_exptl_crystal_size_mid 0.10
_exptl_crystal_size_min 0.05
_refine_diff_density_max 1.16
_refine_diff_density_min -0.79
_refine_ls_extinction_method None
_refine_ls_goodness_of_fit_ref 1.0560
_refine_ls_hydrogen_treatment constr
_refine_ls_matrix_type full
_refine_ls_number_parameters 380
_refine_ls_number_reflns 5976
_refine_ls_number_restraints 21
_refine_ls_R_factor_all 0.0803
_refine_ls_R_factor_gt 0.0513
_refine_ls_shift/su_max 0.008
_refine_ls_structure_factor_coef F
_refine_ls_weighting_details
;
Method, part 1, Chebychev polynomial, (Watkin, 1994, Prince, 1982)
[weight] = 1.0/[A~0~*T~0~(x)+A~1~*T~1~(x) ... +A~n-1~]*T~n-1~(x)]
where A~i~ are the Chebychev coefficients listed below and x= Fcalc/Fmax
Method = Robust Weighting (Prince, 1982)
W = [weight] * [1-(deltaF/6*sigmaF)^2^]^2^
A~i~ are:
0.819 -0.105 0.482 -0.149 0.412E-01
;
_refine_ls_weighting_scheme calc
_refine_ls_wR_factor_all 0.0677
_refine_ls_wR_factor_gt 0.0542
_refine_ls_wR_factor_ref 0.0542
_reflns_limit_h_max 14
_reflns_limit_h_min -15
_reflns_limit_k_max 15
_reflns_limit_k_min -16
_reflns_limit_l_max 18
_reflns_limit_l_min 0
_reflns_number_gt 5976
_reflns_number_total 8788
_reflns_threshold_expression I>3.0\s(I)
_oxford_diffrn_Wilson_B_factor 2.57
_oxford_diffrn_Wilson_scale 5.45
_oxford_refine_ls_scale 0.4306(7)
_cod_data_source_file b813116c.txt
_cod_data_source_block compound_9.0.35(C7H8)
_cod_depositor_comments
;
The following automatic conversions were performed:
'_symmetry_cell_setting' value 'Triclinic' changed to 'triclinic'
according to '/home/saulius/struct/CIF-dictionaries/cif_core.dic'
dictionary named 'cif_core.dic' version 2.4.1 from 2010-06-29.

Automatic conversion script
Id: cif_fix_enum 1527 2010-12-29 10:47:43Z saulius 
;
_cod_original_sg_symbol_H-M 'P -1 '
_cod_original_formula_sum 'C33.45 H55.80 N5 O1 Si2 Zn1'
_cod_database_code 7000208

loop_
_symmetry_equiv_pos_as_xyz
x,y,z
-x,-y,-z

loop_
_atom_site_label
_atom_site_type_symbol
_atom_site_fract_x
_atom_site_fract_y
_atom_site_fract_z
_atom_site_U_iso_or_equiv
_atom_site_occupancy
_atom_site_adp_type
_atom_site_refinement_flags_posn
_atom_site_refinement_flags_adp
_atom_site_refinement_flags_occupancy
_atom_site_disorder_assembly
_atom_site_disorder_group
_atom_site_attached_hydrogens
Zn1 Zn 1.05958(3) 1.20523(3) 0.78478(2) 0.0278 1.0000 Uani . . . . . .
O1 O 0.89464(18) 1.14033(16) 0.76444(16) 0.0336 1.0000 Uani . . . . . .
N1 N 1.1218(2) 1.13664(19) 0.90039(17) 0.0308 1.0000 Uani . . . . . .
N2 N 1.0995(2) 1.02369(19) 0.87728(17) 0.0287 1.0000 Uani . . . . . .
N3 N 1.0990(2) 1.07565(19) 0.67990(17) 0.0298 1.0000 Uani . . . . . .
N4 N 1.1031(2) 0.97792(18) 0.70371(17) 0.0275 1.0000 Uani . . . . . .
N5 N 1.1157(2) 1.3570(2) 0.7973(2) 0.0387 1.0000 Uani . . . . . .
Si1 Si 1.00439(10) 1.43118(7) 0.76375(8) 0.0473 1.0000 Uani . . . . . .
Si2 Si 1.26665(9) 1.40433(8) 0.83139(9) 0.0512 1.0000 Uani . . . . . .
C1 C 1.1707(3) 1.1742(3) 1.0010(2) 0.0364 1.0000 Uani . . . . . .
C2 C 1.1805(3) 1.0855(3) 1.0422(2) 0.0389 1.0000 Uani . . . . . .
C3 C 1.1340(3) 0.9906(3) 0.9620(2) 0.0329 1.0000 Uani . . . . . .
C4 C 1.2030(4) 1.2955(3) 1.0533(3) 0.0520 1.0000 Uani . . . . . .
C5 C 1.1204(3) 0.8719(3) 0.9602(3) 0.0444 1.0000 Uani . . . . . .
C6 C 1.1450(3) 1.0642(3) 0.6022(2) 0.0352 1.0000 Uani . . . . . .
C7 C 1.1768(3) 0.9586(3) 0.5745(2) 0.0407 1.0000 Uani . . . . . .
C8 C 1.1494(3) 0.9055(3) 0.6403(2) 0.0368 1.0000 Uani . . . . . .
C9 C 1.1577(4) 1.1561(3) 0.5561(3) 0.0496 1.0000 Uani . . . . . .
C10 C 1.1620(4) 0.7907(3) 0.6469(3) 0.0603 1.0000 Uani . . . . . .
C11 C 1.0394(2) 0.9533(2) 0.77382(19) 0.0270 1.0000 Uani . . . . . .
C12 C 0.9032(2) 0.9450(2) 0.73604(19) 0.0273 1.0000 Uani . . . . . .
C13 C 0.8407(2) 1.0364(2) 0.73487(19) 0.0282 1.0000 Uani . . . . . .
C14 C 0.7108(3) 1.0123(3) 0.7007(2) 0.0341 1.0000 Uani . . . . . .
C15 C 0.6548(3) 0.9022(3) 0.6645(2) 0.0373 1.0000 Uani . . . . . .
C16 C 0.7150(3) 0.8115(3) 0.6613(2) 0.0350 1.0000 Uani . . . . . .
C17 C 0.8400(3) 0.8361(2) 0.6994(2) 0.0312 1.0000 Uani . . . . . .
C18 C 0.6362(3) 1.1075(3) 0.7055(2) 0.0414 1.0000 Uani . . . . . .
C19 C 0.6619(3) 1.1778(3) 0.8163(3) 0.0494 1.0000 Uani . . . . . .
C20 C 0.6657(3) 1.1794(3) 0.6412(3) 0.0471 1.0000 Uani . . . . . .
C21 C 0.4992(3) 1.0647(4) 0.6650(3) 0.0569 1.0000 Uani . . . . . .
C22 C 0.6429(3) 0.6940(3) 0.6172(2) 0.0439 1.0000 Uani . . . . . .
C23 C 0.5700(4) 0.6766(3) 0.5081(3) 0.0544 1.0000 Uani . . . . . .
C24 C 0.5556(4) 0.6775(4) 0.6789(3) 0.0691 1.0000 Uani . . . . . .
C25 C 0.7247(4) 0.6064(3) 0.6194(4) 0.0687 1.0000 Uani . . . . . .
C26 C 0.8913(4) 1.4244(3) 0.8338(3) 0.0585 1.0000 Uani . . . . . .
C27 C 0.9272(5) 1.3771(4) 0.6240(3) 0.0711 1.0000 Uani . . . . . .
C28 C 1.0604(5) 1.5836(4) 0.7919(5) 0.0890 1.0000 Uani . . . . . .
C29 C 1.3133(6) 1.4600(4) 0.7337(5) 0.0975 1.0000 Uani . . . . . .
C30 C 1.3533(3) 1.2899(4) 0.8465(4) 0.0690 1.0000 Uani . . . . . .
C31 C 1.3217(4) 1.5201(3) 0.9545(4) 0.0672 1.0000 Uani . . . . . .
C101 C 0.5000 0.0000 0.0000 0.163(4) 0.7000 Uiso DS . . . . .
C102 C 0.4520(9) 0.0733(9) -0.0527(9) 0.163(4) 0.3500 Uiso D . . . . .
C103 C 0.4757(14) 0.1884(9) -0.0047(16) 0.163(4) 0.3500 Uiso D . . . . .
C104 C 0.5498(15) 0.2298(8) 0.0961(16) 0.163(4) 0.3500 Uiso D . . . . .
C105 C 0.5972(11) 0.1564(12) 0.1487(10) 0.163(4) 0.3500 Uiso D . . . . .
C106 C 0.5769(7) 0.0421(11) 0.1001(4) 0.163(4) 0.3500 Uiso D . . . . .
C107 C 0.4785(10) -0.1229(5) -0.0543(10) 0.163(4) 0.3500 Uiso D . . . . .
H21 H 1.2143 1.0898 1.1153 0.0445 1.0000 Uiso R . . . . .
H41 H 1.1649 1.3135 1.1099 0.0563 1.0000 Uiso R . . . . .
H42 H 1.1698 1.3351 1.0028 0.0563 1.0000 Uiso R . . . . .
H43 H 1.2928 1.3172 1.0805 0.0563 1.0000 Uiso R . . . . .
H51 H 1.1515 0.8671 1.0309 0.0565 1.0000 Uiso R . . . . .
H52 H 1.1674 0.8312 0.9168 0.0565 1.0000 Uiso R . . . . .
H53 H 1.0331 0.8380 0.9318 0.0565 1.0000 Uiso R . . . . .
H71 H 1.2119 0.9275 0.5179 0.0483 1.0000 Uiso R . . . . .
H91 H 1.1937 1.1325 0.4988 0.0620 1.0000 Uiso R . . . . .
H92 H 1.2114 1.2223 0.6092 0.0620 1.0000 Uiso R . . . . .
H93 H 1.0763 1.1755 0.5301 0.0620 1.0000 Uiso R . . . . .
H101 H 1.1981 0.7517 0.5935 0.0788 1.0000 Uiso R . . . . .
H102 H 1.2160 0.7959 0.7156 0.0788 1.0000 Uiso R . . . . .
H103 H 1.0808 0.7482 0.6367 0.0788 1.0000 Uiso R . . . . .
H111 H 1.0525 0.8767 0.7751 0.0321 1.0000 Uiso R . . . . .
H151 H 0.5645 0.8868 0.6390 0.0416 1.0000 Uiso R . . . . .
H171 H 0.8865 0.7734 0.7009 0.0363 1.0000 Uiso R . . . . .
H191 H 0.6136 1.2396 0.8201 0.0568 1.0000 Uiso R . . . . .
H192 H 0.7499 1.2093 0.8448 0.0568 1.0000 Uiso R . . . . .
H193 H 0.6392 1.1298 0.8564 0.0568 1.0000 Uiso R . . . . .
H201 H 0.6163 1.2404 0.6452 0.0555 1.0000 Uiso R . . . . .
H202 H 0.7535 1.2119 0.6671 0.0555 1.0000 Uiso R . . . . .
H203 H 0.6466 1.1326 0.5689 0.0555 1.0000 Uiso R . . . . .
H211 H 0.4544 1.1289 0.6696 0.0618 1.0000 Uiso R . . . . .
H212 H 0.4758 1.0189 0.7067 0.0618 1.0000 Uiso R . . . . .
H213 H 0.4785 1.0182 0.5925 0.0618 1.0000 Uiso R . . . . .
H231 H 0.5233 0.5996 0.4793 0.0599 1.0000 Uiso R . . . . .
H232 H 0.6255 0.6876 0.4669 0.0599 1.0000 Uiso R . . . . .
H233 H 0.5128 0.7312 0.5063 0.0599 1.0000 Uiso R . . . . .
H241 H 0.5083 0.6006 0.6502 0.0890 1.0000 Uiso R . . . . .
H242 H 0.6025 0.6894 0.7513 0.0890 1.0000 Uiso R . . . . .
H243 H 0.4990 0.7325 0.6756 0.0890 1.0000 Uiso R . . . . .
H251 H 0.6747 0.5308 0.5898 0.0793 1.0000 Uiso R . . . . .
H252 H 0.7718 0.6161 0.6913 0.0793 1.0000 Uiso R . . . . .
H253 H 0.7816 0.6152 0.5788 0.0793 1.0000 Uiso R . . . . .
H261 H 0.8273 1.4686 0.8130 0.0686 1.0000 Uiso R . . . . .
H262 H 0.9320 1.4554 0.9085 0.0686 1.0000 Uiso R . . . . .
H263 H 0.8538 1.3454 0.8181 0.0686 1.0000 Uiso R . . . . .
H271 H 0.8624 1.4211 0.6049 0.0858 1.0000 Uiso R . . . . .
H272 H 0.9873 1.3830 0.5856 0.0858 1.0000 Uiso R . . . . .
H273 H 0.8906 1.2976 0.6071 0.0858 1.0000 Uiso R . . . . .
H281 H 0.9911 1.6223 0.7705 0.0983 1.0000 Uiso R . . . . .
H282 H 1.1005 1.6166 0.8665 0.0983 1.0000 Uiso R . . . . .
H283 H 1.1200 1.5926 0.7537 0.0983 1.0000 Uiso R . . . . .
H291 H 1.4025 1.4864 0.7573 0.1195 1.0000 Uiso R . . . . .
H292 H 1.2701 1.5231 0.7244 0.1195 1.0000 Uiso R . . . . .
H293 H 1.2919 1.3998 0.6676 0.1195 1.0000 Uiso R . . . . .
H301 H 1.4417 1.3188 0.8662 0.0768 1.0000 Uiso R . . . . .
H302 H 1.3348 1.2608 0.9006 0.0768 1.0000 Uiso R . . . . .
H303 H 1.3302 1.2289 0.7809 0.0768 1.0000 Uiso R . . . . .
H311 H 1.4106 1.5442 0.9702 0.0706 1.0000 Uiso R . . . . .
H312 H 1.2788 1.5841 0.9483 0.0706 1.0000 Uiso R . . . . .
H313 H 1.3051 1.4932 1.0105 0.0706 1.0000 Uiso R . . . . .
H1021 H 0.4040 0.0458 -0.1259 0.1667 0.3500 Uiso R . . . . .
H1031 H 0.4439 0.2418 -0.0415 0.1667 0.3500 Uiso R . . . . .
H1041 H 0.5701 0.3111 0.1323 0.1667 0.3500 Uiso R . . . . .
H1051 H 0.6413 0.1832 0.2229 0.1667 0.3500 Uiso R . . . . .
H1061 H 0.6136 -0.0108 0.1354 0.1667 0.3500 Uiso R . . . . .
H1071 H 0.5141 -0.1650 -0.0066 0.1667 0.3500 Uiso R . . . . .
H1072 H 0.5173 -0.1346 -0.1105 0.1667 0.3500 Uiso R . . . . .
H1073 H 0.3896 -0.1501 -0.0833 0.1667 0.3500 Uiso R . . . . .

loop_
_atom_site_aniso_label
_atom_site_aniso_U_11
_atom_site_aniso_U_22
_atom_site_aniso_U_33
_atom_site_aniso_U_23
_atom_site_aniso_U_13
_atom_site_aniso_U_12
Zn1 0.02826(16) 0.02693(16) 0.02689(16) 0.00720(12) 0.00652(12) 0.00487(11)
O1 0.0279(10) 0.0285(10) 0.0389(11) 0.0040(8) 0.0057(8) 0.0061(8)
N1 0.0308(12) 0.0298(11) 0.0264(11) 0.0032(9) 0.0043(9) 0.0050(9)
N2 0.0288(11) 0.0312(12) 0.0240(11) 0.0079(9) 0.0042(9) 0.0055(9)
N3 0.0325(12) 0.0313(12) 0.0254(11) 0.0076(9) 0.0093(9) 0.0040(9)
N4 0.0292(11) 0.0264(11) 0.0251(10) 0.0050(9) 0.0071(9) 0.0060(9)
N5 0.0426(14) 0.0304(12) 0.0399(14) 0.0085(11) 0.0087(11) 0.0036(11)
Si1 0.0573(6) 0.0288(4) 0.0490(5) 0.0116(4) 0.0033(4) 0.0083(4)
Si2 0.0451(5) 0.0390(5) 0.0607(6) -0.0040(4) 0.0235(5) -0.0060(4)
C1 0.0394(16) 0.0419(16) 0.0229(13) 0.0046(12) 0.0058(11) 0.0067(13)
C2 0.0408(16) 0.0492(18) 0.0236(13) 0.0112(12) 0.0029(12) 0.0083(13)
C3 0.0282(13) 0.0433(16) 0.0279(13) 0.0149(12) 0.0039(11) 0.0084(12)
C4 0.070(2) 0.0445(19) 0.0280(15) -0.0036(13) 0.0064(15) 0.0053(17)
C5 0.0520(19) 0.0468(18) 0.0365(16) 0.0206(14) 0.0069(14) 0.0105(15)
C6 0.0315(14) 0.0436(16) 0.0269(13) 0.0073(12) 0.0083(11) -0.0028(12)
C7 0.0355(15) 0.0478(18) 0.0347(15) 0.0003(13) 0.0160(13) 0.0056(13)
C8 0.0348(15) 0.0398(16) 0.0336(15) 0.0046(12) 0.0107(12) 0.0115(12)
C9 0.059(2) 0.051(2) 0.0389(17) 0.0158(15) 0.0185(16) -0.0074(16)
C10 0.082(3) 0.050(2) 0.060(2) 0.0144(18) 0.033(2) 0.035(2)
C11 0.0292(13) 0.0292(13) 0.0215(12) 0.0070(10) 0.0053(10) 0.0065(10)
C12 0.0272(13) 0.0322(14) 0.0219(12) 0.0084(10) 0.0062(10) 0.0034(10)
C13 0.0245(12) 0.0350(14) 0.0232(12) 0.0063(10) 0.0067(10) 0.0019(10)
C14 0.0283(14) 0.0438(16) 0.0268(13) 0.0061(12) 0.0072(11) 0.0040(12)
C15 0.0275(14) 0.0484(17) 0.0285(14) 0.0058(13) 0.0040(11) -0.0039(12)
C16 0.0358(15) 0.0389(16) 0.0273(13) 0.0103(12) 0.0064(11) -0.0029(12)
C17 0.0356(14) 0.0322(14) 0.0227(12) 0.0089(11) 0.0041(11) 0.0014(11)
C18 0.0283(14) 0.0527(19) 0.0340(15) 0.0002(13) 0.0042(12) 0.0119(13)
C19 0.0343(16) 0.066(2) 0.0382(17) -0.0019(15) 0.0094(13) 0.0137(15)
C20 0.0420(18) 0.0480(19) 0.0425(18) 0.0068(15) 0.0001(14) 0.0185(15)
C21 0.0274(16) 0.071(3) 0.056(2) -0.0012(18) 0.0025(15) 0.0126(16)
C22 0.0410(17) 0.0427(17) 0.0385(17) 0.0120(14) 0.0005(13) -0.0092(13)
C23 0.059(2) 0.048(2) 0.0391(18) 0.0070(15) -0.0013(16) -0.0097(17)
C24 0.069(3) 0.072(3) 0.061(3) 0.023(2) 0.018(2) -0.021(2)
C25 0.056(2) 0.0387(19) 0.089(3) 0.012(2) -0.005(2) -0.0058(17)
C26 0.054(2) 0.046(2) 0.064(2) 0.0019(18) 0.0104(19) 0.0211(17)
C27 0.087(3) 0.068(3) 0.054(2) 0.025(2) 0.004(2) 0.019(2)
C28 0.089(4) 0.040(2) 0.126(5) 0.032(3) 0.004(3) 0.009(2)
C29 0.123(5) 0.059(3) 0.117(5) 0.003(3) 0.081(4) -0.021(3)
C30 0.0312(17) 0.058(2) 0.097(3) -0.012(2) 0.0207(19) 0.0040(16)
C31 0.050(2) 0.050(2) 0.076(3) -0.011(2) 0.008(2) -0.0030(17)

loop_
_atom_type_symbol
_atom_type_scat_dispersion_real
_atom_type_scat_dispersion_imag
_atom_type_scat_Cromer_Mann_a1
_atom_type_scat_Cromer_Mann_b1
_atom_type_scat_Cromer_Mann_a2
_atom_type_scat_Cromer_Mann_b2
_atom_type_scat_Cromer_Mann_a3
_atom_type_scat_Cromer_Mann_b3
_atom_type_scat_Cromer_Mann_a4
_atom_type_scat_Cromer_Mann_b4
_atom_type_scat_Cromer_Mann_c
_atom_type_scat_source
C 0.0033 0.0016 2.3100 20.8439 1.0200 10.2075 1.5886 0.5687 0.8650 51.6512 0.2156 'International Tables Vol C 4.2.6.8 and 6.1.1.4'
H 0.0000 0.0000 0.4930 10.5109 0.3229 26.1257 0.1402 3.1424 0.0408 57.7998 0.0030 'International Tables Vol C 4.2.6.8 and 6.1.1.4'
Si 0.0817 0.0704 6.2915 2.4386 3.0353 32.3337 1.9891 0.6785 1.5410 81.6937 1.1407 'International Tables Vol C 4.2.6.8 and 6.1.1.4'
N 0.0061 0.0033 12.2126 0.0057 3.1322 9.8933 2.0125 28.9975 1.1663 0.5826 -11.5290 'International Tables Vol C 4.2.6.8 and 6.1.1.4'
O 0.0106 0.0060 3.0485 13.2771 2.2868 5.7011 1.5463 0.3239 0.8670 32.9089 0.2508 'International Tables Vol C 4.2.6.8 and 6.1.1.4'
Zn 0.2839 1.4301 14.0743 3.2655 7.0318 0.2333 5.1652 10.3163 2.4100 58.7097 1.3041 'International Tables Vol C 4.2.6.8 and 6.1.1.4'

loop_
_geom_angle_atom_site_label_1
_geom_angle_site_symmetry_1
_geom_angle_atom_site_label_2
_geom_angle_site_symmetry_2
_geom_angle_atom_site_label_3
_geom_angle_site_symmetry_3
_geom_angle
_geom_angle_publ_flag
O1 . Zn1 . N1 . 91.27(9) yes
O1 . Zn1 . N3 . 96.78(9) yes
N1 . Zn1 . N3 . 91.55(9) yes
O1 . Zn1 . N5 . 126.18(10) yes
N1 . Zn1 . N5 . 121.61(10) yes
N3 . Zn1 . N5 . 120.80(11) yes
Zn1 . O1 . C13 . 131.78(17) yes
Zn1 . N1 . N2 . 117.45(16) yes
Zn1 . N1 . C1 . 136.3(2) yes
N2 . N1 . C1 . 105.8(2) yes
N1 . N2 . C3 . 111.2(2) yes
N1 . N2 . C11 . 121.7(2) yes
C3 . N2 . C11 . 127.0(2) yes
Zn1 . N3 . N4 . 115.85(16) yes
Zn1 . N3 . C6 . 136.9(2) yes
N4 . N3 . C6 . 105.8(2) yes
N3 . N4 . C8 . 111.1(2) yes
N3 . N4 . C11 . 120.5(2) yes
C8 . N4 . C11 . 127.1(2) yes
Zn1 . N5 . Si1 . 114.83(15) yes
Zn1 . N5 . Si2 . 119.76(15) yes
Si1 . N5 . Si2 . 125.25(16) yes
N5 . Si1 . C26 . 111.26(16) yes
N5 . Si1 . C27 . 110.17(18) yes
C26 . Si1 . C27 . 109.3(2) yes
N5 . Si1 . C28 . 113.9(2) yes
C26 . Si1 . C28 . 105.4(3) yes
C27 . Si1 . C28 . 106.6(3) yes
N5 . Si2 . C29 . 112.8(2) yes
N5 . Si2 . C30 . 110.18(16) yes
C29 . Si2 . C30 . 106.8(3) yes
N5 . Si2 . C31 . 113.33(17) yes
C29 . Si2 . C31 . 105.9(2) yes
C30 . Si2 . C31 . 107.5(2) yes
N1 . C1 . C2 . 110.2(3) yes
N1 . C1 . C4 . 120.4(3) yes
C2 . C1 . C4 . 129.4(3) yes
C1 . C2 . C3 . 106.3(3) yes
C1 . C2 . H21 . 127.0 no
C3 . C2 . H21 . 126.7 no
C2 . C3 . N2 . 106.5(3) yes
C2 . C3 . C5 . 130.2(3) yes
N2 . C3 . C5 . 123.2(3) yes
C1 . C4 . H41 . 108.6 no
C1 . C4 . H42 . 108.0 no
H41 . C4 . H42 . 109.5 no
C1 . C4 . H43 . 110.0 no
H41 . C4 . H43 . 110.4 no
H42 . C4 . H43 . 110.4 no
C3 . C5 . H51 . 109.4 no
C3 . C5 . H52 . 109.6 no
H51 . C5 . H52 . 109.5 no
C3 . C5 . H53 . 109.4 no
H51 . C5 . H53 . 109.5 no
H52 . C5 . H53 . 109.5 no
N3 . C6 . C7 . 110.4(3) yes
N3 . C6 . C9 . 121.3(3) yes
C7 . C6 . C9 . 128.4(3) yes
C6 . C7 . C8 . 106.3(3) yes
C6 . C7 . H71 . 127.2 no
C8 . C7 . H71 . 126.5 no
C7 . C8 . N4 . 106.5(3) yes
C7 . C8 . C10 . 130.6(3) yes
N4 . C8 . C10 . 122.8(3) yes
C6 . C9 . H91 . 110.0 no
C6 . C9 . H92 . 109.1 no
H91 . C9 . H92 . 109.5 no
C6 . C9 . H93 . 109.3 no
H91 . C9 . H93 . 109.5 no
H92 . C9 . H93 . 109.5 no
C8 . C10 . H101 . 109.7 no
C8 . C10 . H102 . 108.9 no
H101 . C10 . H102 . 109.5 no
C8 . C10 . H103 . 109.8 no
H101 . C10 . H103 . 109.5 no
H102 . C10 . H103 . 109.5 no
N4 . C11 . N2 . 110.3(2) yes
N4 . C11 . C12 . 113.9(2) yes
N2 . C11 . C12 . 117.0(2) yes
N4 . C11 . H111 . 104.7 no
N2 . C11 . H111 . 104.8 no
C12 . C11 . H111 . 104.8 no
C11 . C12 . C13 . 125.2(2) yes
C11 . C12 . C17 . 114.1(2) yes
C13 . C12 . C17 . 120.7(2) yes
C12 . C13 . O1 . 123.8(2) yes
C12 . C13 . C14 . 117.1(2) yes
O1 . C13 . C14 . 119.1(2) yes
C13 . C14 . C15 . 118.7(3) yes
C13 . C14 . C18 . 120.2(3) yes
C15 . C14 . C18 . 121.1(3) yes
C14 . C15 . C16 . 124.8(3) yes
C14 . C15 . H151 . 117.7 no
C16 . C15 . H151 . 117.5 no
C15 . C16 . C17 . 115.9(3) yes
C15 . C16 . C22 . 119.8(3) yes
C17 . C16 . C22 . 124.3(3) yes
C12 . C17 . C16 . 122.7(3) yes
C12 . C17 . H171 . 118.9 no
C16 . C17 . H171 . 118.4 no
C14 . C18 . C19 . 109.4(3) yes
C14 . C18 . C20 . 110.9(3) yes
C19 . C18 . C20 . 110.4(3) yes
C14 . C18 . C21 . 112.3(3) yes
C19 . C18 . C21 . 106.9(3) yes
C20 . C18 . C21 . 106.9(3) yes
C18 . C19 . H191 . 110.0 no
C18 . C19 . H192 . 109.4 no
H191 . C19 . H192 . 109.5 no
C18 . C19 . H193 . 109.0 no
H191 . C19 . H193 . 109.5 no
H192 . C19 . H193 . 109.5 no
C18 . C20 . H201 . 109.6 no
C18 . C20 . H202 . 109.5 no
H201 . C20 . H202 . 109.5 no
C18 . C20 . H203 . 109.3 no
H201 . C20 . H203 . 109.5 no
H202 . C20 . H203 . 109.5 no
C18 . C21 . H211 . 109.6 no
C18 . C21 . H212 . 109.4 no
H211 . C21 . H212 . 109.5 no
C18 . C21 . H213 . 109.4 no
H211 . C21 . H213 . 109.5 no
H212 . C21 . H213 . 109.5 no
C16 . C22 . C23 . 109.5(3) yes
C16 . C22 . C24 . 109.9(3) yes
C23 . C22 . C24 . 108.7(3) yes
C16 . C22 . C25 . 111.9(3) yes
C23 . C22 . C25 . 108.7(3) yes
C24 . C22 . C25 . 108.1(4) yes
C22 . C23 . H231 . 109.4 no
C22 . C23 . H232 . 109.7 no
H231 . C23 . H232 . 109.5 no
C22 . C23 . H233 . 109.3 no
H231 . C23 . H233 . 109.5 no
H232 . C23 . H233 . 109.5 no
C22 . C24 . H241 . 110.0 no
C22 . C24 . H242 . 109.5 no
H241 . C24 . H242 . 109.5 no
C22 . C24 . H243 . 108.9 no
H241 . C24 . H243 . 109.5 no
H242 . C24 . H243 . 109.5 no
C22 . C25 . H251 . 109.7 no
C22 . C25 . H252 . 109.3 no
H251 . C25 . H252 . 109.5 no
C22 . C25 . H253 . 109.3 no
H251 . C25 . H253 . 109.5 no
H252 . C25 . H253 . 109.5 no
Si1 . C26 . H261 . 109.7 no
Si1 . C26 . H262 . 109.4 no
H261 . C26 . H262 . 109.5 no
Si1 . C26 . H263 . 109.3 no
H261 . C26 . H263 . 109.5 no
H262 . C26 . H263 . 109.5 no
Si1 . C27 . H271 . 109.7 no
Si1 . C27 . H272 . 109.8 no
H271 . C27 . H272 . 109.5 no
Si1 . C27 . H273 . 108.9 no
H271 . C27 . H273 . 109.5 no
H272 . C27 . H273 . 109.5 no
Si1 . C28 . H281 . 110.0 no
Si1 . C28 . H282 . 109.4 no
H281 . C28 . H282 . 109.5 no
Si1 . C28 . H283 . 109.0 no
H281 . C28 . H283 . 109.5 no
H282 . C28 . H283 . 109.5 no
Si2 . C29 . H291 . 109.6 no
Si2 . C29 . H292 . 109.4 no
H291 . C29 . H292 . 109.5 no
Si2 . C29 . H293 . 109.4 no
H291 . C29 . H293 . 109.5 no
H292 . C29 . H293 . 109.5 no
Si2 . C30 . H301 . 109.3 no
Si2 . C30 . H302 . 109.4 no
H301 . C30 . H302 . 109.5 no
Si2 . C30 . H303 . 109.7 no
H301 . C30 . H303 . 109.5 no
H302 . C30 . H303 . 109.5 no
Si2 . C31 . H311 . 109.4 no
Si2 . C31 . H312 . 109.6 no
H311 . C31 . H312 . 109.5 no
Si2 . C31 . H313 . 109.4 no
H311 . C31 . H313 . 109.5 no
H312 . C31 . H313 . 109.5 no
C107 2_655 C101 . C106 2_655 120.00(19) yes
C107 2_655 C101 . C102 2_655 119.83(19) yes
C106 2_655 C101 . C102 2_655 119.9(3) yes
C107 2_655 C101 . C102 . 60.17(19) yes
C106 2_655 C101 . C102 . 60.1(3) yes
C102 2_655 C101 . C102 . 179.992 yes
C107 2_655 C101 . C106 . 60.00(19) yes
C106 2_655 C101 . C106 . 179.992 yes
C102 2_655 C101 . C106 . 60.1(3) yes
C102 . C101 . C106 . 119.9(3) yes
C107 2_655 C101 . C107 . 179.992 yes
C106 2_655 C101 . C107 . 60.00(19) yes
C102 2_655 C101 . C107 . 60.17(19) yes
C102 . C101 . C107 . 119.83(19) yes
C106 . C101 . C107 . 120.00(19) yes
C101 . C102 . C103 . 120.6(6) yes
C101 . C102 . H1021 . 121.3 no
C103 . C102 . H1021 . 118.1 no
C102 . C103 . C104 . 119.2(7) yes
C102 . C103 . H1031 . 121.7 no
C104 . C103 . H1031 . 119.1 no
C103 . C104 . C105 . 120.0(7) yes
C103 . C104 . H1041 . 121.6 no
C105 . C104 . H1041 . 118.3 no
C104 . C105 . C106 . 120.8(7) yes
C104 . C105 . H1051 . 121.2 no
C106 . C105 . H1051 . 117.8 no
C101 . C106 . C105 . 119.2(6) yes
C101 . C106 . H1061 . 119.1 no
C105 . C106 . H1061 . 121.7 no
C101 . C107 . H1071 . 110.9 no
C101 . C107 . H1072 . 108.3 no
H1071 . C107 . H1072 . 109.5 no
C101 . C107 . H1073 . 109.2 no
H1071 . C107 . H1073 . 109.5 no
H1072 . C107 . H1073 . 109.5 no

loop_
_geom_bond_atom_site_label_1
_geom_bond_site_symmetry_1
_geom_bond_atom_site_label_2
_geom_bond_site_symmetry_2
_geom_bond_distance
_geom_bond_publ_flag
Zn1 . O1 . 1.936(2) yes
Zn1 . N1 . 2.061(2) yes
Zn1 . N3 . 2.080(2) yes
Zn1 . N5 . 1.923(3) yes
O1 . C13 . 1.317(3) yes
N1 . N2 . 1.367(3) yes
N1 . C1 . 1.335(4) yes
N2 . C3 . 1.357(3) yes
N2 . C11 . 1.460(3) yes
N3 . N4 . 1.369(3) yes
N3 . C6 . 1.328(4) yes
N4 . C8 . 1.358(4) yes
N4 . C11 . 1.464(3) yes
N5 . Si1 . 1.707(3) yes
N5 . Si2 . 1.702(3) yes
Si1 . C26 . 1.850(5) yes
Si1 . C27 . 1.871(4) yes
Si1 . C28 . 1.886(4) yes
Si2 . C29 . 1.888(5) yes
Si2 . C30 . 1.861(5) yes
Si2 . C31 . 1.884(4) yes
C1 . C2 . 1.400(4) yes
C1 . C4 . 1.488(4) yes
C2 . C3 . 1.376(4) yes
C2 . H21 . 1.000 no
C3 . C5 . 1.492(4) yes
C4 . H41 . 1.000 no
C4 . H42 . 1.000 no
C4 . H43 . 1.000 no
C5 . H51 . 1.000 no
C5 . H52 . 1.000 no
C5 . H53 . 1.000 no
C6 . C7 . 1.401(5) yes
C6 . C9 . 1.493(5) yes
C7 . C8 . 1.372(5) yes
C7 . H71 . 1.000 no
C8 . C10 . 1.500(5) yes
C9 . H91 . 1.000 no
C9 . H92 . 1.000 no
C9 . H93 . 1.000 no
C10 . H101 . 1.000 no
C10 . H102 . 1.000 no
C10 . H103 . 1.000 no
C11 . C12 . 1.519(4) yes
C11 . H111 . 1.000 no
C12 . C13 . 1.420(4) yes
C12 . C17 . 1.402(4) yes
C13 . C14 . 1.439(4) yes
C14 . C15 . 1.390(4) yes
C14 . C18 . 1.541(4) yes
C15 . C16 . 1.391(5) yes
C15 . H151 . 1.000 no
C16 . C17 . 1.389(4) yes
C16 . C22 . 1.529(4) yes
C17 . H171 . 1.000 no
C18 . C19 . 1.534(4) yes
C18 . C20 . 1.527(5) yes
C18 . C21 . 1.542(4) yes
C19 . H191 . 1.000 no
C19 . H192 . 1.000 no
C19 . H193 . 1.000 no
C20 . H201 . 1.000 no
C20 . H202 . 1.000 no
C20 . H203 . 1.000 no
C21 . H211 . 1.000 no
C21 . H212 . 1.000 no
C21 . H213 . 1.000 no
C22 . C23 . 1.515(5) yes
C22 . C24 . 1.537(5) yes
C22 . C25 . 1.522(6) yes
C23 . H231 . 1.000 no
C23 . H232 . 1.000 no
C23 . H233 . 1.000 no
C24 . H241 . 1.000 no
C24 . H242 . 1.000 no
C24 . H243 . 1.000 no
C25 . H251 . 1.000 no
C25 . H252 . 1.000 no
C25 . H253 . 1.000 no
C26 . H261 . 1.000 no
C26 . H262 . 1.000 no
C26 . H263 . 1.000 no
C27 . H271 . 1.000 no
C27 . H272 . 1.000 no
C27 . H273 . 1.000 no
C28 . H281 . 1.000 no
C28 . H282 . 1.000 no
C28 . H283 . 1.000 no
C29 . H291 . 1.000 no
C29 . H292 . 1.000 no
C29 . H293 . 1.000 no
C30 . H301 . 1.000 no
C30 . H302 . 1.000 no
C30 . H303 . 1.000 no
C31 . H311 . 1.000 no
C31 . H312 . 1.000 no
C31 . H313 . 1.000 no
C101 . C107 2_655 1.513(5) yes
C101 . C106 2_655 1.409(5) yes
C101 . C102 2_655 1.406(5) yes
C101 . C102 . 1.406(5) yes
C101 . C106 . 1.409(5) yes
C101 . C107 . 1.513(5) yes
C102 . C103 . 1.408(5) yes
C102 . H1021 . 1.000 no
C103 . C104 . 1.406(5) yes
C103 . H1031 . 1.000 no
C104 . C105 . 1.404(5) yes
C104 . H1041 . 1.000 no
C105 . C106 . 1.402(5) yes
C105 . H1051 . 1.000 no
C106 . H1061 . 1.000 no
C107 . H1071 . 1.000 no
C107 . H1072 . 1.000 no
C107 . H1073 . 1.000 no
